data_4129130
loop_
_publ_author_name
'Pei, Xiaokun'
'B\"urgi, Hans-Beat'
'Kapustin, Eugene A.'
'Liu, Yuzhong'
'Yaghi, Omar M.'

_publ_section_title
;
 Coordinative Alignment in the Pores of MOFs for the Structural
 Determination of N-, S-, and P-Containing Organic Compounds Including
 Complex Chiral Molecules.
;
_journal_issue 47
_journal_name_full 'Journal of the American Chemical Society'
_journal_page_first 18862
_journal_page_last 18869
_journal_paper_doi 10.1021/jacs.9b10501
_journal_volume 141
_journal_year 2019
_chemical_absolute_configuration ad
_chemical_formula_moiety 'C28.73 H21.63 Al2 O10 P0.73, 0.09(O1)'
_chemical_formula_sum 'C28.73 H21.63 Al2 O10.09 P0.73'
_chemical_formula_weight 604.64
_space_group_crystal_system tetragonal
_space_group_IT_number 94
_space_group_name_Hall 'P 4n 2n'
_space_group_name_H-M_alt 'P 42 21 2'
_atom_sites_solution_hydrogens geom
_atom_sites_solution_primary direct
_atom_sites_solution_secondary difmap
_audit_creation_date 2019-04-07
_audit_creation_method
;
Olex2 1.2
(compiled 2018.05.29 svn.r3508 for OlexSys, GUI svn.r5506)
;
_cell_angle_alpha 90
_cell_angle_beta 90
_cell_angle_gamma 90
_cell_formula_units_Z 8
_cell_length_a 18.9892(8)
_cell_length_b 18.9892(8)
_cell_length_c 36.9796(15)
_cell_measurement_reflns_used 9810
_cell_measurement_temperature 100
_cell_measurement_theta_max 27.06
_cell_measurement_theta_min 2.20
_cell_volume 13334.5(10)
_computing_cell_refinement 'SAINT V8.38A Bruker-AXS, Madison WI'
_computing_data_collection 'Bruker APEX3 Bruker-AXS, Madison WI'
_computing_data_reduction 'SAINT V8.38A Bruker-AXS, Madison WI'
_computing_molecular_graphics 'Olex2 (Dolomanov et al., 2009)'
_computing_publication_material 'Olex2 (Dolomanov et al., 2009)'
_computing_structure_refinement 'SHELXL-2018/3 (Sheldrick, 2018)'
_computing_structure_solution 'SHELXT 2014/5 (Sheldrick, 2014)'
_diffrn_ambient_temperature 100.0
_diffrn_detector 'Bruker PHOTON-II detector'
_diffrn_detector_area_resol_mean 7.39
_diffrn_detector_type 'CMOS detector'
_diffrn_measured_fraction_theta_full 0.994
_diffrn_measured_fraction_theta_max 0.994
_diffrn_measurement_device_type 'Bruker D8 with PHOTON-II Detector'
_diffrn_measurement_method '\f and \w shutterless scans'
_diffrn_radiation_monochromator 'silicon 111'
_diffrn_radiation_probe x-ray
_diffrn_radiation_type synchrotron
_diffrn_radiation_wavelength 0.7288
_diffrn_reflns_av_R_equivalents 0.0604
_diffrn_reflns_av_unetI/netI 0.0218
_diffrn_reflns_Laue_measured_fraction_full 0.994
_diffrn_reflns_Laue_measured_fraction_max 0.994
_diffrn_reflns_limit_h_max 22
_diffrn_reflns_limit_h_min -22
_diffrn_reflns_limit_k_max 22
_diffrn_reflns_limit_k_min -22
_diffrn_reflns_limit_l_max 43
_diffrn_reflns_limit_l_min -43
_diffrn_reflns_number 159563
_diffrn_reflns_point_group_measured_fraction_full 0.996
_diffrn_reflns_point_group_measured_fraction_max 0.996
_diffrn_reflns_theta_full 25.385
_diffrn_reflns_theta_max 25.385
_diffrn_reflns_theta_min 2.271
_diffrn_source
;
Advanced Light Source, station 12.2.1
;
_diffrn_standards_number 0
_exptl_absorpt_coefficient_mu 0.091
_exptl_absorpt_correction_T_max 0.7455
_exptl_absorpt_correction_T_min 0.6616
_exptl_absorpt_correction_type multi-scan
_exptl_absorpt_process_details
;
SADABS-2016/2 (Bruker,2016/2) was used for absorption correction.
wR2(int) was 0.1247 before and 0.0617 after correction.
The Ratio of minimum to maximum transmission is 0.8875.
The \l/2 correction factor is Not present.
;
_exptl_crystal_colour 'clear colourless'
_exptl_crystal_density_diffrn 0.602
_exptl_crystal_description block
_exptl_crystal_F_000 2493
_exptl_crystal_size_max 0.072
_exptl_crystal_size_mid 0.043
_exptl_crystal_size_min 0.042
_refine_diff_density_max 0.856
_refine_diff_density_min -0.320
_refine_diff_density_rms 0.062
_refine_ls_abs_structure_details
;
 Flack x determined using 4350 quotients [(I+)-(I-)]/[(I+)+(I-)]
 (Parsons, Flack and Wagner, Acta Cryst. B69 (2013) 249-259).
;
_refine_ls_abs_structure_Flack -0.01(2)
_refine_ls_extinction_method none
_refine_ls_goodness_of_fit_ref 1.065
_refine_ls_hydrogen_treatment constr
_refine_ls_matrix_type full
_refine_ls_number_parameters 385
_refine_ls_number_reflns 11342
_refine_ls_number_restraints 0
_refine_ls_restrained_S_all 1.065
_refine_ls_R_factor_all 0.0513
_refine_ls_R_factor_gt 0.0476
_refine_ls_shift/su_max 0.001
_refine_ls_shift/su_mean 0.000
_refine_ls_structure_factor_coef Fsqd
_refine_ls_weighting_details 'w=1/[\s^2^(Fo^2^)+(0.1027P)^2^+1.4516P] where P=(Fo^2^+2Fc^2^)/3'
_refine_ls_weighting_scheme calc
_refine_ls_wR_factor_gt 0.1358
_refine_ls_wR_factor_ref 0.1396
_reflns_Friedel_coverage 0.774
_reflns_Friedel_fraction_full 0.997
_reflns_Friedel_fraction_max 0.997
_reflns_number_gt 10524
_reflns_number_total 11342
_reflns_threshold_expression 'I > 2\s(I)'
_cod_data_source_file ja9b10501_si_013.cif
_cod_data_source_block delta-MOF-520-25
_cod_depositor_comments
;
The following automatic conversions were performed:

data item '_atom_sites_solution_secondary' value 'diffmap' was
changed to 'difmap'.

Automatic conversion script
Id: cif_fix_values 6909 2019-04-08 15:41:33Z antanas 

 Adding full bibliography for 4129110--4129131.cif.
;
_cod_original_cell_volume 13334.5(12)
_cod_database_code 4129130
_shelx_shelxl_version_number 2018/3
_shelx_space_group_comment
;
The symmetry employed for this shelxl refinement is uniquely defined
by the following loop, which should always be used as a source of
symmetry information in preference to the above space-group names.
They are only intended as comments.
;
_shelx_estimated_absorpt_t_max 0.996
_shelx_estimated_absorpt_t_min 0.993
_olex2_refinement_description
;
1. Fixed Uiso
 At 1.2 times of:
  All C(H) groups, All O(H) groups
 At 1.5 times of:
  All C(H,H,H) groups
2. Shared sites
{P1G, C28}
3. Uiso/Uaniso restraints and constraints
Uanis(P1G) = Uanis(C28)
4. Others
 Fixed Sof: P1G(0.72636) C1G(0.72636) H1GA(0.72636) H1GB(0.72636)
 H1GC(0.72636) C2G(0.72636) H2GA(0.72636) H2GB(0.72636) H2GC(0.72636)
 C28(0.27364) H28(0.27364) O1S(0.08577)
5.a Aromatic/amide H refined with riding coordinates:
 O8(H8), O7(H7), C3(H3), C4(H4), C16(H16), C6(H6), C7(H7A), C26(H26), C13(H13),
  C19(H19), C20(H20), C22(H22), C9(H9), C23(H23), C11(H11), C15(H15), C27(H27),
 C28(H28)
5.b Idealised Me refined as rotating group:
 C1G(H1GA,H1GB,H1GC), C2G(H2GA,H2GB,H2GC)
;
_olex2_submission_special_instructions 'No special instructions were received'

loop_
_space_group_symop_operation_xyz
'x, y, z'
'-y+1/2, x+1/2, z+1/2'
'-x, -y, z'
'y+1/2, -x+1/2, z+1/2'
'x+1/2, -y+1/2, -z+1/2'
'-x+1/2, y+1/2, -z+1/2'
'y, x, -z'
'-y, -x, -z'

loop_
_atom_site_label
_atom_site_type_symbol
_atom_site_fract_x
_atom_site_fract_y
_atom_site_fract_z
_atom_site_U_iso_or_equiv
_atom_site_adp_type
_atom_site_occupancy
_atom_site_site_symmetry_order
_atom_site_calc_flag
_atom_site_refinement_flags_posn
_atom_site_refinement_flags_adp
_atom_site_refinement_flags_occupancy
_atom_site_disorder_assembly
_atom_site_disorder_group
Al1 Al -0.66390(4) -0.33610(4) 0.000000 0.0261(2) Uani 1 2 d S T P A .
Al3 Al -0.500000 -0.500000 -0.11759(3) 0.0271(2) Uani 1 2 d S T P . .
Al2 Al -0.63105(4) -0.40629(4) -0.08228(2) 0.02751(19) Uani 1 1 d . . . . .
O2 O -0.69604(10) -0.33156(10) -0.08575(5) 0.0312(4) Uani 1 1 d . . . . .
O8 O -0.56612(10) -0.47857(9) -0.08236(5) 0.0288(4) Uani 1 1 d . . . . .
H8 H -0.566620 -0.508534 -0.061790 0.035 Uiso 1 1 calc R . . . .
O7 O -0.60731(9) -0.37654(9) -0.03594(5) 0.0282(4) Uani 1 1 d . . . . .
H7 H -0.559266 -0.382776 -0.029525 0.034 Uiso 1 1 calc R . . . .
O1 O -0.70177(11) -0.27029(10) -0.03404(5) 0.0352(5) Uani 1 1 d . . . . .
C1 C -0.70031(14) -0.27475(14) -0.06804(7) 0.0299(6) Uani 1 1 d . . . . .
C18 C -0.87376(16) 0.04567(14) -0.34344(7) 0.0322(6) Uani 1 1 d . . . . .
C2 C -0.70268(16) -0.20797(15) -0.08933(7) 0.0331(6) Uani 1 1 d . . . . .
C25 C -0.49939(16) 0.34749(14) -0.11485(7) 0.0300(6) Uani 1 1 d . . . . .
C3 C -0.69722(18) -0.21169(16) -0.12683(8) 0.0383(7) Uani 1 1 d . . . . .
H3 H -0.695579 -0.256135 -0.138585 0.046 Uiso 1 1 calc R . . . .
C4 C -0.69419(19) -0.15019(17) -0.14685(8) 0.0432(8) Uani 1 1 d . . . . .
H4 H -0.690826 -0.152838 -0.172450 0.052 Uiso 1 1 calc R . . . .
C24 C -0.53809(17) 0.28315(15) -0.12621(7) 0.0345(6) Uani 1 1 d . . . . .
C16 C -0.86694(19) 0.01396(17) -0.27807(8) 0.0435(8) Uani 1 1 d . . . . .
H16 H -0.911907 -0.007639 -0.280008 0.052 Uiso 1 1 calc R . . . .
C6 C -0.7018(2) -0.08214(17) -0.09258(9) 0.0478(8) Uani 1 1 d . . . . .
H6 H -0.703539 -0.037826 -0.080692 0.057 Uiso 1 1 calc R . . . .
C14 C -0.7654(2) 0.04573(17) -0.24164(9) 0.0472(9) Uani 1 1 d . . . . .
C7 C -0.7050(2) -0.14353(16) -0.07249(8) 0.0429(8) Uani 1 1 d . . . . .
H7A H -0.708813 -0.141098 -0.046905 0.051 Uiso 1 1 calc R . . . .
C5 C -0.6960(2) -0.08481(16) -0.13022(8) 0.0430(8) Uani 1 1 d . . . . .
C10 C -0.7270(2) 0.04409(18) -0.20668(9) 0.0494(9) Uani 1 1 d . . . . .
C26 C -0.50955(19) 0.21619(16) -0.12117(8) 0.0408(7) Uani 1 1 d . . . . .
H26 H -0.464783 0.210963 -0.110026 0.049 Uiso 1 1 calc R . . . .
C17 C -0.83671(18) 0.04535(15) -0.30798(8) 0.0377(7) Uani 1 1 d . . . . .
C13 C -0.6550(2) 0.03946(17) -0.14106(9) 0.0513(9) Uani 1 1 d . . . . .
H13 H -0.629921 0.037672 -0.118839 0.062 Uiso 1 1 calc R . . . .
C19 C -0.77035(19) 0.07714(17) -0.30504(9) 0.0445(8) Uani 1 1 d . . . . .
H19 H -0.749180 0.098557 -0.325553 0.053 Uiso 1 1 calc R . . . .
C20 C -0.7357(2) 0.07714(18) -0.27198(9) 0.0487(9) Uani 1 1 d . . . . .
H20 H -0.690903 0.099048 -0.270061 0.058 Uiso 1 1 calc R . . . .
C22 C -0.6401(2) 0.23045(18) -0.15432(10) 0.0519(9) Uani 1 1 d . . . . .
H22 H -0.684566 0.235870 -0.165784 0.062 Uiso 1 1 calc R . . . .
C9 C -0.7292(2) -0.01591(17) -0.18505(9) 0.0490(9) Uani 1 1 d . . . . .
H9 H -0.755486 -0.055635 -0.192926 0.059 Uiso 1 1 calc R . . . .
C23 C -0.60330(19) 0.28997(16) -0.14282(9) 0.0453(8) Uani 1 1 d . . . . .
H23 H -0.622981 0.335443 -0.146366 0.054 Uiso 1 1 calc R . . . .
C8 C -0.6938(2) -0.01891(17) -0.15212(9) 0.0481(9) Uani 1 1 d . . . . .
C11 C -0.6885(2) 0.10181(18) -0.19459(9) 0.0517(9) Uani 1 1 d . . . . .
H11 H -0.686825 0.143241 -0.208967 0.062 Uiso 1 1 calc R . . . .
C12 C -0.6522(2) 0.10008(17) -0.16184(9) 0.0496(9) Uani 1 1 d . . . . .
C21 C -0.6126(2) 0.16341(17) -0.14925(9) 0.0477(9) Uani 1 1 d . . . . .
C15 C -0.8315(2) 0.01395(18) -0.24504(9) 0.0500(9) Uani 1 1 d . . . . .
H15 H -0.852519 -0.007893 -0.224602 0.060 Uiso 1 1 calc R . . . .
C27 C -0.5468(2) 0.15705(17) -0.13250(9) 0.0461(8) Uani 1 1 d . . . . .
H27 H -0.527211 0.111577 -0.128811 0.055 Uiso 1 1 calc R . . . .
O6 O -0.43844(11) 0.34066(10) -0.10214(5) 0.0309(4) Uani 1 1 d . . . . .
O5 O -0.53172(10) 0.40565(10) -0.11906(5) 0.0335(4) Uani 1 1 d . . . . .
O3 O -0.93498(11) 0.01951(10) -0.34474(5) 0.0356(5) Uani 1 1 d . . . . .
O4 O -0.84100(11) 0.07254(10) -0.36982(5) 0.0355(5) Uani 1 1 d . . . . .
P1G P -0.75464(6) -0.45700(6) -0.03602(3) 0.0409(2) Uani 0.7264 1 d . . . A 1
O10 O -0.70047(11) -0.46889(10) -0.06477(5) 0.0349(5) Uani 1 1 d . . . . .
O9 O -0.73494(10) -0.40294(12) -0.00919(5) 0.0369(5) Uani 1 1 d . . . . .
C1G C -0.8362(3) -0.4295(4) -0.05755(18) 0.0731(18) Uani 0.7264 1 d . . . A 1
H1GA H -0.829618 -0.383189 -0.068702 0.110 Uiso 0.7264 1 calc GR . . A 1
H1GB H -0.873654 -0.426797 -0.039375 0.110 Uiso 0.7264 1 calc GR . . A 1
H1GC H -0.849284 -0.463835 -0.076178 0.110 Uiso 0.7264 1 calc GR . . A 1
C2G C -0.7741(4) -0.5364(3) -0.01462(19) 0.083(2) Uani 0.7264 1 d . . . A 1
H2GA H -0.787451 -0.571565 -0.032765 0.124 Uiso 0.7264 1 calc GR . . A 1
H2GB H -0.813165 -0.529420 0.002308 0.124 Uiso 0.7264 1 calc GR . . A 1
H2GC H -0.732545 -0.552907 -0.001362 0.124 Uiso 0.7264 1 calc GR . . A 1
C28 C -0.75464(6) -0.45700(6) -0.03602(3) 0.0409(2) Uani 0.2736 1 d . . . A 2
H28 H -0.797908 -0.482047 -0.035123 0.049 Uiso 0.2736 1 calc R . . A 2
O1S O -0.500000 -0.500000 0.000000 0.076(4) Uani 0.3431 4 d S T P . .

loop_
_atom_site_aniso_label
_atom_site_aniso_U_11
_atom_site_aniso_U_22
_atom_site_aniso_U_33
_atom_site_aniso_U_23
_atom_site_aniso_U_13
_atom_site_aniso_U_12
Al1 0.0291(4) 0.0291(4) 0.0201(5) 0.0022(3) 0.0022(3) 0.0026(4)
Al3 0.0366(6) 0.0233(5) 0.0213(5) 0.000 0.000 0.0029(4)
Al2 0.0357(4) 0.0253(4) 0.0216(4) 0.0011(3) 0.0007(3) 0.0022(3)
O2 0.0387(11) 0.0282(10) 0.0267(9) 0.0011(8) -0.0013(8) 0.0039(8)
O8 0.0401(11) 0.0251(9) 0.0211(8) 0.0032(7) 0.0009(8) 0.0020(7)
O7 0.0296(9) 0.0317(9) 0.0234(9) -0.0003(7) 0.0020(7) 0.0022(7)
O1 0.0485(12) 0.0345(10) 0.0225(10) 0.0039(8) 0.0071(8) 0.0120(9)
C1 0.0318(14) 0.0309(14) 0.0269(13) 0.0037(11) 0.0007(11) 0.0047(11)
C18 0.0441(17) 0.0242(13) 0.0283(14) 0.0018(11) -0.0052(12) -0.0025(12)
C2 0.0416(16) 0.0314(15) 0.0263(14) 0.0039(11) -0.0019(12) 0.0008(12)
C25 0.0417(16) 0.0273(14) 0.0211(12) -0.0009(10) -0.0004(12) -0.0020(12)
C3 0.0562(19) 0.0329(15) 0.0258(14) 0.0022(12) -0.0035(13) -0.0024(13)
C4 0.066(2) 0.0388(17) 0.0249(14) 0.0049(12) -0.0065(14) -0.0079(15)
C24 0.0478(17) 0.0272(14) 0.0283(14) 0.0020(11) -0.0094(12) -0.0054(12)
C16 0.058(2) 0.0417(17) 0.0306(15) 0.0083(13) -0.0124(14) -0.0183(15)
C6 0.082(2) 0.0272(15) 0.0348(16) 0.0008(12) -0.0152(16) -0.0014(15)
C14 0.071(2) 0.0337(16) 0.0369(16) 0.0109(13) -0.0225(16) -0.0190(16)
C7 0.068(2) 0.0334(16) 0.0271(14) 0.0015(12) -0.0074(14) 0.0037(15)
C5 0.065(2) 0.0308(16) 0.0334(15) 0.0089(13) -0.0171(15) -0.0103(14)
C10 0.072(2) 0.0371(17) 0.0396(16) 0.0109(14) -0.0236(17) -0.0198(16)
C26 0.0541(19) 0.0294(15) 0.0388(15) 0.0024(12) -0.0167(14) -0.0038(13)
C17 0.0520(18) 0.0289(14) 0.0322(15) 0.0036(12) -0.0111(14) -0.0074(13)
C13 0.080(3) 0.0341(17) 0.0398(17) 0.0086(14) -0.0269(17) -0.0154(16)
C19 0.056(2) 0.0403(17) 0.0370(16) 0.0129(13) -0.0134(15) -0.0154(15)
C20 0.061(2) 0.0425(18) 0.0422(17) 0.0130(14) -0.0190(16) -0.0208(16)
C22 0.061(2) 0.0370(17) 0.057(2) 0.0099(15) -0.0330(18) -0.0133(16)
C9 0.075(2) 0.0335(17) 0.0391(16) 0.0080(13) -0.0225(17) -0.0187(16)
C23 0.057(2) 0.0284(15) 0.0502(19) 0.0046(13) -0.0215(16) -0.0024(14)
C8 0.073(2) 0.0339(17) 0.0370(16) 0.0089(13) -0.0216(16) -0.0122(16)
C11 0.078(2) 0.0328(16) 0.0447(18) 0.0126(14) -0.0261(18) -0.0169(16)
C12 0.072(2) 0.0325(16) 0.0444(18) 0.0077(14) -0.0248(17) -0.0112(16)
C21 0.072(2) 0.0294(16) 0.0421(17) 0.0062(13) -0.0241(17) -0.0133(15)
C15 0.072(2) 0.0454(19) 0.0331(16) 0.0132(14) -0.0183(16) -0.0240(17)
C27 0.065(2) 0.0264(15) 0.0468(17) 0.0023(13) -0.0250(17) -0.0039(14)
O6 0.0406(11) 0.0252(9) 0.0270(9) -0.0020(8) -0.0075(8) 0.0014(8)
O5 0.0401(11) 0.0241(9) 0.0362(10) -0.0030(8) -0.0065(9) 0.0026(8)
O3 0.0461(13) 0.0356(11) 0.0251(9) 0.0009(8) -0.0037(9) -0.0093(9)
O4 0.0432(11) 0.0335(10) 0.0298(10) 0.0041(8) -0.0050(9) -0.0065(9)
P1G 0.0404(5) 0.0413(5) 0.0411(5) -0.0023(4) 0.0060(4) -0.0129(4)
O10 0.0388(11) 0.0311(10) 0.0348(10) 0.0022(8) -0.0006(9) -0.0033(8)
O9 0.0311(10) 0.0464(12) 0.0331(10) 0.0017(9) 0.0028(8) -0.0056(8)
C1G 0.040(3) 0.106(5) 0.073(4) -0.027(4) -0.007(3) -0.009(3)
C2G 0.106(5) 0.056(3) 0.086(4) -0.009(3) 0.045(4) -0.035(3)
C28 0.0404(5) 0.0413(5) 0.0411(5) -0.0023(4) 0.0060(4) -0.0129(4)
O1S 0.092(5) 0.092(5) 0.042(5) 0.000 0.000 0.024(3)

loop_
_atom_type_symbol
_atom_type_description
_atom_type_scat_dispersion_real
_atom_type_scat_dispersion_imag
_atom_type_scat_source
C C 0.0037 0.0017 'International Tables Vol C Tables 4.2.6.8 and 6.1.1.4'
H H 0.0000 0.0000 'International Tables Vol C Tables 4.2.6.8 and 6.1.1.4'
Al Al 0.0674 0.0545 'International Tables Vol C Tables 4.2.6.8 and 6.1.1.4'
O O 0.0123 0.0065 'International Tables Vol C Tables 4.2.6.8 and 6.1.1.4'
P P 0.1088 0.1017 'International Tables Vol C Tables 4.2.6.8 and 6.1.1.4'

loop_
_geom_angle_atom_site_label_1
_geom_angle_atom_site_label_2
_geom_angle_atom_site_label_3
_geom_angle
_geom_angle_site_symmetry_1
_geom_angle_site_symmetry_3
O7 Al1 O7 91.89(12) . 8_445
O7 Al1 O1 90.95(8) . .
O7 Al1 O1 174.23(9) . 8_445
O7 Al1 O1 174.23(9) 8_445 .
O7 Al1 O1 90.95(8) 8_445 8_445
O7 Al1 O9 90.38(9) . .
O7 Al1 O9 90.38(9) 8_445 8_445
O7 Al1 O9 92.00(9) 8_445 .
O7 Al1 O9 92.01(9) . 8_445
O1 Al1 O1 86.67(12) . 8_445
O9 Al1 O1 84.50(9) . 8_445
O9 Al1 O1 93.00(9) . .
O9 Al1 O1 84.50(9) 8_445 .
O9 Al1 O1 93.00(9) 8_445 8_445
O9 Al1 O9 176.57(14) . 8_445
O8 Al3 O8 90.74(12) 3_445 .
O8 Al3 O5 91.60(8) . 3_455
O8 Al3 O5 90.72(8) . 1_545
O8 Al3 O5 91.60(8) 3_445 1_545
O8 Al3 O5 90.72(8) 3_445 3_455
O8 Al3 O3 177.27(9) 3_445 6_344
O8 Al3 O3 91.85(8) 3_445 5_544
O8 Al3 O3 177.27(9) . 5_544
O8 Al3 O3 91.85(8) . 6_344
O5 Al3 O5 176.70(14) 1_545 3_455
O5 Al3 O3 87.51(9) 3_455 5_544
O5 Al3 O3 90.06(9) 3_455 6_344
O5 Al3 O3 87.51(9) 1_545 6_344
O5 Al3 O3 90.06(9) 1_545 5_544
O3 Al3 O3 85.57(13) 6_344 5_544
O2 Al2 O6 86.36(9) . 3_455
O2 Al2 O4 84.99(9) . 6_344
O2 Al2 O10 92.30(9) . .
O8 Al2 O2 175.91(10) . .
O8 Al2 O7 93.75(9) . .
O8 Al2 O6 91.29(9) . 3_455
O8 Al2 O4 91.60(9) . 6_344
O8 Al2 O10 89.93(9) . .
O7 Al2 O2 89.58(9) . .
O7 Al2 O6 89.36(9) . 3_455
O7 Al2 O4 174.26(9) . 6_344
O7 Al2 O10 92.55(9) . .
O4 Al2 O6 88.46(9) 6_344 3_455
O10 Al2 O6 177.66(10) . 3_455
O10 Al2 O4 89.51(10) . 6_344
C1 O2 Al2 130.46(18) . .
Al2 O8 Al3 128.08(10) . .
Al2 O7 Al1 129.72(10) . .
C1 O1 Al1 127.14(18) . .
O2 C1 C2 117.0(2) . .
O1 C1 O2 125.1(2) . .
O1 C1 C2 117.9(2) . .
O3 C18 C17 117.8(3) . .
O4 C18 C17 116.7(3) . .
O4 C18 O3 125.5(3) . .
C3 C2 C1 118.7(3) . .
C7 C2 C1 121.2(2) . .
C7 C2 C3 119.9(3) . .
O6 C25 C24 118.5(2) . .
O6 C25 O5 125.4(2) . .
O5 C25 C24 116.1(3) . .
C4 C3 C2 119.6(3) . .
C3 C4 C5 121.1(3) . .
C26 C24 C25 121.3(3) . .
C23 C24 C25 119.3(3) . .
C23 C24 C26 119.4(3) . .
C17 C16 C15 120.1(3) . .
C7 C6 C5 120.5(3) . .
C20 C14 C10 120.9(3) . .
C20 C14 C15 118.4(3) . .
C15 C14 C10 120.6(3) . .
C2 C7 C6 120.4(3) . .
C4 C5 C6 118.5(3) . .
C4 C5 C8 120.7(3) . .
C6 C5 C8 120.8(3) . .
C9 C10 C14 120.2(3) . .
C11 C10 C14 121.4(3) . .
C11 C10 C9 118.4(3) . .
C27 C26 C24 119.9(3) . .
C16 C17 C18 120.7(3) . .
C16 C17 C19 119.8(3) . .
C19 C17 C18 119.5(3) . .
C12 C13 C8 121.2(3) . .
C20 C19 C17 119.6(3) . .
C19 C20 C14 121.3(3) . .
C21 C22 C23 120.9(3) . .
C8 C9 C10 121.4(3) . .
C24 C23 C22 120.4(3) . .
C13 C8 C5 121.5(3) . .
C13 C8 C9 118.7(3) . .
C9 C8 C5 119.7(3) . .
C10 C11 C12 121.4(3) . .
C13 C12 C11 118.9(3) . .
C13 C12 C21 121.0(3) . .
C11 C12 C21 120.1(3) . .
C22 C21 C12 120.5(3) . .
C22 C21 C27 118.3(3) . .
C27 C21 C12 121.2(3) . .
C16 C15 C14 120.8(3) . .
C26 C27 C21 121.1(3) . .
C25 O6 Al2 134.09(18) . 3_455
C25 O5 Al3 131.67(19) . 1_565
C18 O3 Al3 134.62(19) . 5_444
C18 O4 Al2 132.1(2) . 6_354
O10 P1G C1G 108.5(2) . .
O10 P1G C2G 109.7(2) . .
O9 P1G O10 114.11(12) . .
O9 P1G C1G 108.1(2) . .
O9 P1G C2G 110.5(3) . .
C2G P1G C1G 105.5(4) . .
P1G O10 Al2 128.91(13) . .
C28 O10 Al2 128.91(13) . .
P1G O9 Al1 140.50(13) . .
C28 O9 Al1 140.50(13) . .
O9 C28 O10 114.11(12) . .

loop_
_geom_bond_atom_site_label_1
_geom_bond_atom_site_label_2
_geom_bond_distance
_geom_bond_site_symmetry_2
Al1 O7 1.8737(19) .
Al1 O7 1.8737(19) 8_445
Al1 O1 1.914(2) .
Al1 O1 1.914(2) 8_445
Al1 O9 1.883(2) .
Al1 O9 1.883(2) 8_445
Al3 O8 1.855(2) .
Al3 O8 1.855(2) 3_445
Al3 O5 1.8910(19) 1_545
Al3 O5 1.8910(19) 3_455
Al3 O3 1.898(2) 5_544
Al3 O3 1.898(2) 6_344
Al2 O2 1.885(2) .
Al2 O8 1.845(2) .
Al2 O7 1.8601(19) .
Al2 O6 1.958(2) 3_455
Al2 O4 1.892(2) 6_344
Al2 O10 1.889(2) .
O2 C1 1.265(3) .
O1 C1 1.261(3) .
C1 C2 1.493(4) .
C18 C17 1.488(4) .
C18 O3 1.265(4) .
C18 O4 1.264(3) .
C2 C3 1.392(4) .
C2 C7 1.374(4) .
C25 C24 1.486(4) .
C25 O6 1.256(4) .
C25 O5 1.273(3) .
C3 C4 1.384(4) .
C4 C5 1.386(5) .
C24 C26 1.395(4) .
C24 C23 1.388(4) .
C16 C17 1.381(4) .
C16 C15 1.395(4) .
C6 C7 1.384(4) .
C6 C5 1.397(5) .
C14 C10 1.484(4) .
C14 C20 1.390(5) .
C14 C15 1.399(5) .
C5 C8 1.491(4) .
C10 C9 1.393(4) .
C10 C11 1.392(5) .
C26 C27 1.392(4) .
C17 C19 1.402(5) .
C13 C8 1.393(5) .
C13 C12 1.385(5) .
C19 C20 1.388(4) .
C22 C23 1.396(5) .
C22 C21 1.389(5) .
C9 C8 1.392(4) .
C11 C12 1.394(4) .
C12 C21 1.493(4) .
C21 C27 1.400(5) .
P1G O10 1.497(2) .
P1G O9 1.476(2) .
P1G C1G 1.818(6) .
P1G C2G 1.743(6) .
O10 C28 1.497(2) .
O9 C28 1.476(2) .
